data_7050843
loop_
_publ_author_name
'Thuery, Pierre'
'Masci, B.'
'Nierlich, M.'

_publ_section_title
;
Supramolecular assemblies from uranyl ion complexes of
hexahomotrioxacalix[3]arenes and protonated [2.2.2]cryptand
;
_journal_name_full 'New Journal of Chemistry'
_journal_year 2002
_chemical_formula_sum 'C91 H134 N2 O24 U2'
_chemical_formula_weight 2116.06
_space_group_IT_number 7
_symmetry_cell_setting monoclinic
_symmetry_space_group_name_Hall 'P -2yac'
_symmetry_space_group_name_H-M 'P 1 n 1'
_cell_angle_alpha 90.00
_cell_angle_beta 93.062(4)
_cell_angle_gamma 90.00
_cell_formula_units_Z 4
_cell_length_a 13.4667(7)
_cell_length_b 39.338(2)
_cell_length_c 18.4026(14)
_cell_measurement_temperature 100(2)
_cell_volume 9734.9(10)
_diffrn_ambient_temperature 100(2)
_exptl_crystal_density_diffrn 1.444
_refine_diff_density_rms 0.143
_cod_original_sg_symbol_H-M 'P n'
_cod_database_code 7050843

loop_
_symmetry_equiv_pos_as_xyz
'x, y, z'
'x+1/2, -y, z+1/2'

loop_
_atom_site_label
_atom_site_type_symbol
_atom_site_fract_x
_atom_site_fract_y
_atom_site_fract_z
_atom_site_U_iso_or_equiv
_atom_site_adp_type
_atom_site_occupancy
_atom_site_symmetry_multiplicity
_atom_site_calc_flag
_atom_site_refinement_flags
_atom_site_disorder_assembly
_atom_site_disorder_group
U1 U 0.77457(7) 0.03274(2) 0.43353(5) 0.0422(2) Uani 1 1 d . . .
O1A O 0.6310(8) 0.0603(3) 0.4372(7) 0.041(3) Uani 1 1 d . . .
O2A O 0.7971(9) 0.1036(3) 0.4204(8) 0.050(4) Uani 1 1 d . . .
O3A O 0.9147(10) 0.0437(4) 0.3798(6) 0.047(4) Uani 1 1 d . . .
O4A O 1.0175(9) 0.0050(4) 0.5120(8) 0.053(4) Uani 1 1 d . . .
O5A O 0.7831(9) -0.0191(3) 0.4817(7) 0.044(3) Uani 1 1 d . . .
O6A O 0.6460(9) 0.0213(3) 0.5716(9) 0.058(4) Uani 1 1 d . . .
O7A O 0.7289(10) 0.0136(3) 0.3505(7) 0.048(4) Uani 1 1 d . . .
O8A O 0.8271(8) 0.0499(3) 0.5195(8) 0.046(4) Uani 1 1 d . . .
C1A C 0.5674(13) 0.0752(4) 0.5519(11) 0.045(5) Uani 1 1 d D . .
C2A C 0.6122(12) 0.0829(5) 0.4892(11) 0.040(5) Uani 1 1 d . . .
C3A C 0.6462(13) 0.1183(5) 0.4772(11) 0.038(5) Uani 1 1 d . . .
C4A C 0.6265(13) 0.1414(5) 0.5283(11) 0.043(5) Uani 1 1 d . . .
H4A H 0.6474 0.1637 0.5219 0.052 Uiso 1 1 calc R . .
C5A C 0.5758(13) 0.1335(5) 0.5910(11) 0.041(5) Uani 1 1 d . . .
C6A C 0.5512(13) 0.1007(5) 0.6024(11) 0.039(5) Uani 1 1 d U . .
H6A H 0.5224 0.0950 0.6456 0.047 Uiso 1 1 calc R . .
C7A C 0.5540(16) 0.1615(6) 0.6461(14) 0.061(7) Uani 1 1 d . . .
C8A C 0.5011(18) 0.1502(6) 0.7088(14) 0.081(9) Uani 1 1 d . . .
H8A1 H 0.4857 0.1695 0.7381 0.121 Uiso 1 1 calc R . .
H8A2 H 0.5422 0.1346 0.7372 0.121 Uiso 1 1 calc R . .
H8A3 H 0.4407 0.1390 0.6924 0.121 Uiso 1 1 calc R . .
C9A C 0.4871(14) 0.1895(5) 0.6080(13) 0.057(7) Uani 1 1 d . . .
H9A1 H 0.4282 0.1791 0.5861 0.085 Uiso 1 1 calc R . .
H9A2 H 0.5232 0.2005 0.5712 0.085 Uiso 1 1 calc R . .
H9A3 H 0.4686 0.2059 0.6435 0.085 Uiso 1 1 calc R . .
C10A C 0.6502(16) 0.1795(7) 0.6760(13) 0.074(8) Uani 1 1 d . . .
H10A H 0.6329 0.1984 0.7059 0.112 Uiso 1 1 calc R . .
H10B H 0.6868 0.1876 0.6361 0.112 Uiso 1 1 calc R . .
H10C H 0.6905 0.1637 0.7045 0.112 Uiso 1 1 calc R . .
C11A C 0.7084(14) 0.1239(6) 0.4121(11) 0.050(6) Uani 1 1 d . . .
H11A H 0.6707 0.1175 0.3679 0.060 Uiso 1 1 calc R . .
H11B H 0.7259 0.1477 0.4086 0.060 Uiso 1 1 calc R . .
C12A C 0.8783(16) 0.1123(6) 0.3754(13) 0.063(7) Uani 1 1 d . . .
H12A H 0.8820 0.1368 0.3712 0.075 Uiso 1 1 calc R . .
H12B H 0.8644 0.1031 0.3270 0.075 Uiso 1 1 calc R . .
C13A C 0.9743(12) 0.0996(5) 0.4036(9) 0.029(4) Uani 1 1 d U . .
C14A C 0.9874(18) 0.0633(5) 0.4085(12) 0.052(6) Uani 1 1 d . . .
C15A C 1.0762(14) 0.0510(5) 0.4456(11) 0.041(5) Uani 1 1 d . . .
C16A C 1.1450(14) 0.0733(5) 0.4668(11) 0.046(5) Uani 1 1 d U . .
H16A H 1.2047 0.0649 0.4871 0.056 Uiso 1 1 calc R . .
C17A C 1.1358(13) 0.1077(5) 0.4614(10) 0.039(5) Uani 1 1 d . . .
C18A C 1.0502(16) 0.1217(5) 0.4328(11) 0.050(6) Uani 1 1 d U . .
H18A H 1.0412 0.1452 0.4322 0.060 Uiso 1 1 calc R . .
C19A C 1.2180(14) 0.1328(5) 0.4899(12) 0.053(6) Uani 1 1 d DU . .
C20A C 1.183(2) 0.1578(6) 0.5449(13) 0.093(9) Uani 1 1 d DU . .
H20A H 1.2182 0.1541 0.5909 0.139 Uiso 1 1 calc R . .
H20B H 1.1129 0.1548 0.5503 0.139 Uiso 1 1 calc R . .
H20C H 1.1949 0.1806 0.5286 0.139 Uiso 1 1 calc R . .
C21A C 1.3035(19) 0.1121(7) 0.5212(17) 0.113(11) Uani 1 1 d DU . .
H21A H 1.3556 0.1270 0.5393 0.169 Uiso 1 1 calc R . .
H21B H 1.2815 0.0983 0.5603 0.169 Uiso 1 1 calc R . .
H21C H 1.3281 0.0977 0.4840 0.169 Uiso 1 1 calc R . .
C22A C 1.246(2) 0.1534(8) 0.4248(18) 0.122(12) Uani 1 1 d U . .
H22A H 1.3166 0.1560 0.4256 0.184 Uiso 1 1 calc R . .
H22B H 1.2150 0.1754 0.4265 0.184 Uiso 1 1 calc R . .
H22C H 1.2231 0.1420 0.3810 0.184 Uiso 1 1 calc R . .
C23A C 1.0830(16) 0.0135(6) 0.4543(11) 0.056(6) Uani 1 1 d . . .
H23A H 1.0616 0.0021 0.4093 0.067 Uiso 1 1 calc R . .
H23B H 1.1509 0.0067 0.4676 0.067 Uiso 1 1 calc R . .
C24A C 0.9930(15) -0.0303(5) 0.5162(13) 0.057(6) Uani 1 1 d . . .
H24A H 1.0515 -0.0435 0.5312 0.069 Uiso 1 1 calc R . .
H24B H 0.9676 -0.0386 0.4691 0.069 Uiso 1 1 calc R . .
C25A C 0.9128(14) -0.0339(5) 0.5730(10) 0.042(5) Uani 1 1 d . . .
C26A C 0.8127(15) -0.0269(5) 0.5543(11) 0.043(5) Uani 1 1 d U . .
C27A C 0.7420(12) -0.0262(4) 0.6056(11) 0.034(5) Uani 1 1 d . . .
C28A C 0.7717(14) -0.0329(5) 0.6774(12) 0.048(6) Uani 1 1 d . . .
H28A H 0.7252 -0.0315 0.7128 0.058 Uiso 1 1 calc R . .
C29A C 0.8753(15) -0.0421(5) 0.6989(11) 0.046(5) Uani 1 1 d . . .
C30A C 0.9402(15) -0.0409(6) 0.6438(13) 0.056(6) Uani 1 1 d U . .
H30A H 1.0071 -0.0450 0.6556 0.067 Uiso 1 1 calc R . .
C31A C 0.9102(14) -0.0495(5) 0.7766(10) 0.039(5) Uani 1 1 d U . .
C32A C 0.9745(15) -0.0818(5) 0.7828(11) 0.053(6) Uani 1 1 d . . .
H32A H 0.9472 -0.0988 0.7500 0.080 Uiso 1 1 calc R . .
H32B H 0.9754 -0.0903 0.8317 0.080 Uiso 1 1 calc R . .
H32C H 1.0411 -0.0765 0.7704 0.080 Uiso 1 1 calc R . .
C33A C 0.8253(16) -0.0535(6) 0.8289(13) 0.066(7) Uani 1 1 d . . .
H33A H 0.7826 -0.0340 0.8250 0.100 Uiso 1 1 calc R . .
H33B H 0.8528 -0.0554 0.8780 0.100 Uiso 1 1 calc R . .
H33C H 0.7877 -0.0736 0.8164 0.100 Uiso 1 1 calc R . .
C34A C 0.9739(14) -0.0200(5) 0.8034(10) 0.048(6) Uani 1 1 d . . .
H34A H 1.0278 -0.0170 0.7720 0.072 Uiso 1 1 calc R . .
H34B H 0.9999 -0.0246 0.8520 0.072 Uiso 1 1 calc R . .
H34C H 0.9343 0.0003 0.8033 0.072 Uiso 1 1 calc R . .
C35A C 0.6412(14) -0.0146(5) 0.5883(12) 0.047(6) Uani 1 1 d . . .
H35A H 0.6124 -0.0270 0.5468 0.057 Uiso 1 1 calc R . .
H35B H 0.6002 -0.0183 0.6293 0.057 Uiso 1 1 calc R . .
C36A C 0.5509(13) 0.0390(4) 0.5670(13) 0.048(6) Uani 1 1 d D . .
H36A H 0.5080 0.0292 0.5286 0.058 Uiso 1 1 calc R . .
H36B H 0.5185 0.0366 0.6126 0.058 Uiso 1 1 calc R . .
U2 U 1.05316(9) 0.20547(2) 1.18369(6) 0.0663(3) Uani 1 1 d . . .
O1B O 1.2141(13) 0.2113(4) 1.1738(10) 0.091(6) Uani 1 1 d . . .
O2B O 1.1476(10) 0.1423(4) 1.1913(8) 0.059(4) Uani 1 1 d . . .
O3B O 0.9657(10) 0.1690(3) 1.2434(7) 0.047(4) Uani 1 1 d . . .
O4B O 0.8069(12) 0.1855(4) 1.1231(9) 0.072(5) Uani 1 1 d U . .
O5B O 0.9554(14) 0.2468(5) 1.1399(11) 0.093(6) Uani 1 1 d U . .
O6B O 1.1182(19) 0.2413(5) 1.0365(13) 0.129(8) Uani 1 1 d . . .
O7B O 1.0700(14) 0.2288(4) 1.2647(9) 0.089(6) Uani 1 1 d . . .
O8B O 1.0317(12) 0.1817(4) 1.1006(8) 0.066(5) Uani 1 1 d . . .
C1B C 1.273(2) 0.2092(6) 1.0549(17) 0.079(8) Uani 1 1 d . . .
C2B C 1.260(2) 0.1923(8) 1.1218(17) 0.080(8) Uani 1 1 d U . .
C3B C 1.2880(17) 0.1605(7) 1.1274(16) 0.071(8) Uani 1 1 d . . .
C4B C 1.3354(17) 0.1438(6) 1.0750(17) 0.081(9) Uani 1 1 d . . .
H4B H 1.3507 0.1208 1.0797 0.098 Uiso 1 1 calc R . .
C5B C 1.360(2) 0.1617(6) 1.0152(15) 0.103(11) Uani 1 1 d D . .
C6B C 1.323(2) 0.1939(8) 0.9984(18) 0.099(10) Uani 1 1 d U . .
H6B H 1.3309 0.2044 0.9537 0.119 Uiso 1 1 calc R . .
C7B C 1.4441(16) 0.1428(5) 0.9721(11) 0.122(12) Uani 1 1 d DU . .
C8B C 1.396(2) 0.1128(5) 0.9324(16) 0.131(13) Uani 1 1 d DU . .
H8B1 H 1.3359 0.1068 0.9551 0.196 Uiso 1 1 calc R . .
H8B2 H 1.4409 0.0939 0.9345 0.196 Uiso 1 1 calc R . .
H8B3 H 1.3806 0.1189 0.8826 0.196 Uiso 1 1 calc R . .
C9B C 1.4869(17) 0.1685(6) 0.9206(13) 0.097(10) Uani 1 1 d DU . .
H9B1 H 1.5378 0.1578 0.8939 0.145 Uiso 1 1 calc R . .
H9B2 H 1.4351 0.1767 0.8873 0.145 Uiso 1 1 calc R . .
H9B3 H 1.5151 0.1872 0.9481 0.145 Uiso 1 1 calc R . .
C10B C 1.524(2) 0.1309(10) 1.0290(18) 0.08(8) Uani 1 1 d DU . .
H10D H 1.5760 0.1194 1.0051 0.114 Uiso 1 1 calc R . .
H10E H 1.5512 0.1502 1.0550 0.114 Uiso 1 1 calc R . .
H10F H 1.4948 0.1156 1.0625 0.114 Uiso 1 1 calc R . .
C11B C 1.2570(13) 0.1396(5) 1.1924(11) 0.046(5) Uani 1 1 d U . .
H11C H 1.2774 0.1161 1.1877 0.055 Uiso 1 1 calc R . .
H11D H 1.2869 0.1487 1.2374 0.055 Uiso 1 1 calc R . .
C12B C 1.1064(15) 0.1159(7) 1.2385(12) 0.070(8) Uani 1 1 d . . .
H12C H 1.1137 0.1226 1.2892 0.084 Uiso 1 1 calc R . .
H12D H 1.1408 0.0944 1.2327 0.084 Uiso 1 1 calc R . .
C13B C 0.9963(17) 0.1124(5) 1.2143(12) 0.050(6) Uani 1 1 d . . .
C14B C 0.9361(19) 0.1396(5) 1.2166(12) 0.057(7) Uani 1 1 d . . .
C15B C 0.8311(18) 0.1346(7) 1.1860(12) 0.060(7) Uani 1 1 d . . .
C16B C 0.8008(15) 0.1031(6) 1.1642(12) 0.056(6) Uani 1 1 d U . .
H16B H 0.7350 0.1010 1.1466 0.067 Uiso 1 1 calc R . .
C17B C 0.8621(15) 0.0720(7) 1.1657(12) 0.060(7) Uani 1 1 d . . .
C18B C 0.9622(13) 0.0808(6) 1.1902(13) 0.058(7) Uani 1 1 d . . .
H18B H 1.0090 0.0634 1.1898 0.070 Uiso 1 1 calc R . .
C19B C 0.8292(15) 0.0371(6) 1.1494(16) 0.067(8) Uani 1 1 d . . .
C20B C 0.8537(16) 0.0301(6) 1.0717(17) 0.089(10) Uani 1 1 d . . .
H20D H 0.8146 0.0447 1.0396 0.133 Uiso 1 1 calc R . .
H20E H 0.8390 0.0068 1.0601 0.133 Uiso 1 1 calc R . .
H20F H 0.9231 0.0344 1.0661 0.133 Uiso 1 1 calc R . .
C21B C 0.7184(16) 0.0352(6) 1.1573(14) 0.074(7) Uani 1 1 d U . .
H21D H 0.6850 0.0493 1.1210 0.111 Uiso 1 1 calc R . .
H21E H 0.7030 0.0431 1.2048 0.111 Uiso 1 1 calc R . .
H21F H 0.6966 0.0121 1.1510 0.111 Uiso 1 1 calc R . .
C22B C 0.8832(19) 0.0112(6) 1.1995(14) 0.076(8) Uani 1 1 d . . .
H22D H 0.8590 -0.0112 1.1881 0.114 Uiso 1 1 calc R . .
H22E H 0.8713 0.0165 1.2493 0.114 Uiso 1 1 calc R . .
H22F H 0.9533 0.0122 1.1927 0.114 Uiso 1 1 calc R . .
C23B C 0.7657(16) 0.1660(6) 1.1786(13) 0.063(7) Uani 1 1 d . . .
H23C H 0.6975 0.1598 1.1651 0.075 Uiso 1 1 calc R . .
H23D H 0.7671 0.1786 1.2239 0.075 Uiso 1 1 calc R . .
C24B C 0.757(2) 0.2178(8) 1.1140(17) 0.104(10) Uani 1 1 d U . .
H24C H 0.7605 0.2301 1.1598 0.125 Uiso 1 1 calc R . .
H24D H 0.6881 0.2143 1.0989 0.125 Uiso 1 1 calc R . .
C25B C 0.807(2) 0.2377(7) 1.0582(17) 0.082(8) Uani 1 1 d U . .
C26B C 0.903(2) 0.2474(6) 1.0749(15) 0.071(7) Uani 1 1 d U . .
C27B C 0.9477(19) 0.2637(8) 1.0119(18) 0.104(10) Uani 1 1 d DU . .
C28B C 0.8983(17) 0.2687(6) 0.9440(13) 0.057(6) Uani 1 1 d U . .
H28B H 0.9320 0.2791 0.9071 0.069 Uiso 1 1 calc R . .
C29B C 0.8048(19) 0.2590(6) 0.9305(14) 0.065(7) Uani 1 1 d U . .
C30B C 0.760(2) 0.2398(8) 0.9917(19) 0.111(11) Uani 1 1 d U . .
H30B H 0.6991 0.2291 0.9834 0.134 Uiso 1 1 calc R . .
C31B C 0.7485(19) 0.2653(6) 0.8623(14) 0.065(7) Uani 1 1 d U . .
C32B C 0.641(2) 0.2534(8) 0.8565(19) 0.128(12) Uani 1 1 d U . .
H32D H 0.6386 0.2302 0.8406 0.192 Uiso 1 1 calc R . .
H32E H 0.6039 0.2674 0.8221 0.192 Uiso 1 1 calc R . .
H32F H 0.6131 0.2552 0.9032 0.192 Uiso 1 1 calc R . .
C33B C 0.800(2) 0.2452(7) 0.7988(15) 0.094(9) Uani 1 1 d U . .
H33D H 0.8677 0.2397 0.8144 0.140 Uiso 1 1 calc R . .
H33E H 0.8004 0.2592 0.7561 0.140 Uiso 1 1 calc R . .
H33F H 0.7643 0.2247 0.7878 0.140 Uiso 1 1 calc R . .
C34B C 0.745(3) 0.3034(9) 0.843(2) 0.150(15) Uani 1 1 d U . .
H34D H 0.6822 0.3127 0.8564 0.224 Uiso 1 1 calc R . .
H34E H 0.7520 0.3063 0.7922 0.224 Uiso 1 1 calc R . .
H34F H 0.7979 0.3150 0.8701 0.224 Uiso 1 1 calc R . .
C35B C 1.0560(19) 0.2714(7) 1.0285(16) 0.091(9) Uani 1 1 d DU . .
H35C H 1.0626 0.2846 1.0730 0.110 Uiso 1 1 calc R . .
H35D H 1.0801 0.2853 0.9896 0.110 Uiso 1 1 calc R . .
C36B C 1.226(3) 0.2460(10) 1.048(2) 0.142(14) Uani 1 1 d U . .
H36C H 1.2417 0.2590 1.0920 0.171 Uiso 1 1 calc R . .
H36D H 1.2527 0.2580 1.0072 0.171 Uiso 1 1 calc R . .
N1 N 0.9066(10) 0.0854(4) 0.6638(9) 0.043(4) Uani 1 1 d . . .
N2 N 0.9928(13) 0.1459(5) 0.9503(10) 0.055(5) Uani 1 1 d . . .
O1 O 1.0778(13) 0.0697(5) 0.7434(11) 0.091(6) Uani 1 1 d U . .
O2 O 1.1222(10) 0.0956(4) 0.8869(7) 0.052(4) Uani 1 1 d . . .
O3 O 0.9557(13) 0.1529(4) 0.6732(9) 0.078(5) Uani 1 1 d D . .
O4 O 1.0003(10) 0.1845(3) 0.8074(8) 0.048(4) Uani 1 1 d . . .
O5 O 0.7790(17) 0.0757(5) 0.7820(13) 0.142(9) Uani 1 1 d DU . .
O6 O 0.8081(16) 0.1021(6) 0.9184(13) 0.126(8) Uani 1 1 d U . .
C1 C 0.9967(17) 0.0776(7) 0.6257(12) 0.084(9) Uani 1 1 d D . .
H1A H 1.0276 0.0988 0.6123 0.101 Uiso 1 1 calc R . .
H1B H 0.9777 0.0656 0.5811 0.101 Uiso 1 1 calc R . .
C2 C 1.0737(16) 0.0563(6) 0.6695(11) 0.060(6) Uani 1 1 d DU . .
H2A H 1.0540 0.0326 0.6692 0.072 Uiso 1 1 calc R . .
H2B H 1.1382 0.0581 0.6488 0.072 Uiso 1 1 calc R . .
C3 C 1.1643(16) 0.0601(5) 0.7876(11) 0.051(6) Uani 1 1 d U . .
H3A H 1.2192 0.0749 0.7768 0.062 Uiso 1 1 calc R . .
H3B H 1.1827 0.0370 0.7760 0.062 Uiso 1 1 calc R . .
C4 C 1.146(2) 0.0624(6) 0.8656(12) 0.079(9) Uani 1 1 d . . .
H4C H 1.0919 0.0473 0.8764 0.094 Uiso 1 1 calc R . .
H4D H 1.2050 0.0549 0.8937 0.094 Uiso 1 1 calc R . .
C5 C 1.1068(15) 0.0964(5) 0.9632(10) 0.042(5) Uani 1 1 d U . .
H5A H 1.1651 0.0881 0.9910 0.051 Uiso 1 1 calc R . .
H5B H 1.0500 0.0826 0.9745 0.051 Uiso 1 1 calc R . .
C6 C 1.0882(14) 0.1334(4) 0.9801(10) 0.036(5) Uani 1 1 d . . .
H6C H 1.0912 0.1364 1.0325 0.044 Uiso 1 1 calc R . .
H6D H 1.1408 0.1469 0.9608 0.044 Uiso 1 1 calc R . .
C7 C 0.840(2) 0.1102(6) 0.6239(18) 0.107(10) Uani 1 1 d DU . .
H7A H 0.7834 0.1151 0.6525 0.128 Uiso 1 1 calc R . .
H7B H 0.8156 0.1003 0.5781 0.128 Uiso 1 1 calc R . .
C8 C 0.8955(18) 0.1431(5) 0.6093(11) 0.080(8) Uani 1 1 d D . .
H8A H 0.9377 0.1398 0.5687 0.097 Uiso 1 1 calc R . .
H8B H 0.8482 0.1609 0.5965 0.097 Uiso 1 1 calc R . .
C9 C 0.9757(14) 0.1879(5) 0.6783(12) 0.049(6) Uani 1 1 d . . .
H9A H 0.9142 0.2004 0.6832 0.059 Uiso 1 1 calc R . .
H9B H 1.0057 0.1957 0.6345 0.059 Uiso 1 1 calc R . .
C10 C 1.0430(17) 0.1943(6) 0.7413(12) 0.059(6) Uani 1 1 d . . .
H10G H 1.1042 0.1817 0.7360 0.071 Uiso 1 1 calc R . .
H10H H 1.0594 0.2183 0.7434 0.071 Uiso 1 1 calc R . .
C11 C 1.048(2) 0.1930(5) 0.8727(12) 0.069(8) Uani 1 1 d . . .
H11E H 1.0582 0.2174 0.8746 0.083 Uiso 1 1 calc R . .
H11F H 1.1134 0.1823 0.8759 0.083 Uiso 1 1 calc R . .
C12 C 0.9928(17) 0.1824(6) 0.9353(11) 0.061(7) Uani 1 1 d . . .
H12E H 0.9244 0.1898 0.9272 0.073 Uiso 1 1 calc R . .
H12F H 1.0203 0.1941 0.9782 0.073 Uiso 1 1 calc R . .
C13 C 0.873(2) 0.0526(9) 0.679(2) 0.135(13) Uani 1 1 d DU . .
H13A H 0.9213 0.0411 0.7119 0.162 Uiso 1 1 calc R . .
H13B H 0.8645 0.0394 0.6351 0.162 Uiso 1 1 calc R . .
C14 C 0.774(2) 0.0558(7) 0.7156(13) 0.108(10) Uani 1 1 d DU . .
H14A H 0.7257 0.0661 0.6814 0.130 Uiso 1 1 calc R . .
H14B H 0.7500 0.0332 0.7266 0.130 Uiso 1 1 calc R . .
C15 C 0.733(4) 0.0597(10) 0.8442(16) 0.10(2) Uani 1 1 d DU . .
H15A H 0.7767 0.0437 0.8698 0.118 Uiso 1 1 calc R . .
H15B H 0.6702 0.0486 0.8299 0.118 Uiso 1 1 calc R . .
C16 C 0.717(4) 0.0917(11) 0.888(3) 0.095(18) Uani 1 1 d DU . .
H16C H 0.6887 0.1094 0.8566 0.114 Uiso 1 1 calc R . .
H16D H 0.6718 0.0872 0.9259 0.114 Uiso 1 1 calc R . .
C17 C 0.816(3) 0.1346(10) 0.959(2) 0.135(14) Uani 1 1 d U . .
H17A H 0.7621 0.1362 0.9919 0.162 Uiso 1 1 calc R . .
H17B H 0.8099 0.1535 0.9252 0.162 Uiso 1 1 calc R . .
C18 C 0.9153(17) 0.1362(7) 1.0018(13) 0.069(8) Uani 1 1 d . . .
H18C H 0.9128 0.1530 1.0403 0.083 Uiso 1 1 calc R . .
H18D H 0.9310 0.1143 1.0238 0.083 Uiso 1 1 calc R . .
U3 U 0.62205(9) 0.48043(2) 0.84129(6) 0.0686(3) Uani 1 1 d . . .
O1C O 0.4876(13) 0.4498(5) 0.8386(9) 0.078(5) Uani 1 1 d . . .
O2C O 0.6610(14) 0.4116(4) 0.8190(8) 0.080(5) Uani 1 1 d . . .
O3C O 0.7709(13) 0.4744(3) 0.7901(8) 0.067(5) Uani 1 1 d . . .
O4C O 0.8310(11) 0.5149(4) 0.9254(8) 0.062(4) Uani 1 1 d U . .
O5C O 0.6035(10) 0.5304(4) 0.8972(9) 0.058(4) Uani 1 1 d . . .
O6C O 0.4738(10) 0.4801(4) 0.9822(8) 0.057(4) Uani 1 1 d U . .
O7C O 0.5749(13) 0.4989(4) 0.7586(10) 0.087(6) Uani 1 1 d U . .
O8C O 0.6737(10) 0.4628(3) 0.9253(7) 0.048(4) Uani 1 1 d . . .
C1C C 0.4205(14) 0.4261(6) 0.9445(14) 0.054(6) Uani 1 1 d . . .
C2C C 0.4737(18) 0.4213(6) 0.8809(14) 0.066(7) Uani 1 1 d . . .
C3C C 0.515(2) 0.3907(6) 0.8651(16) 0.070(8) Uani 1 1 d . . .
C4C C 0.5023(19) 0.3637(7) 0.9109(15) 0.072(8) Uani 1 1 d . . .
H4C1 H 0.5312 0.3429 0.9003 0.086 Uiso 1 1 calc R . .
C5C C 0.4452(17) 0.3665(7) 0.9753(15) 0.069(7) Uani 1 1 d . . .
C6C C 0.4055(16) 0.3987(7) 0.9922(15) 0.065(7) Uani 1 1 d . . .
H6C1 H 0.3703 0.4017 1.0338 0.078 Uiso 1 1 calc R . .
C7C C 0.4267(16) 0.3381(6) 1.0259(15) 0.082(8) Uani 1 1 d DU . .
C8C C 0.3214(18) 0.3323(9) 1.0462(17) 0.126(14) Uani 1 1 d D . .
H8C1 H 0.2809 0.3265 1.0035 0.189 Uiso 1 1 calc R . .
H8C2 H 0.3198 0.3140 1.0807 0.189 Uiso 1 1 calc R . .
H8C3 H 0.2961 0.3526 1.0675 0.189 Uiso 1 1 calc R . .
C9C C 0.478(2) 0.3054(6) 1.0083(17) 0.112(11) Uani 1 1 d DU . .
H9C1 H 0.4737 0.2898 1.0481 0.168 Uiso 1 1 calc R . .
H9C2 H 0.5470 0.3099 1.0006 0.168 Uiso 1 1 calc R . .
H9C3 H 0.4471 0.2957 0.9650 0.168 Uiso 1 1 calc R . .
C10C C 0.464(3) 0.3462(10) 1.1046(16) 0.157(15) Uani 1 1 d DU . .
H10I H 0.4347 0.3669 1.1202 0.235 Uiso 1 1 calc R . .
H10J H 0.4466 0.3280 1.1361 0.235 Uiso 1 1 calc R . .
H10K H 0.5354 0.3487 1.1065 0.235 Uiso 1 1 calc R . .
C11C C 0.576(2) 0.3878(6) 0.8021(13) 0.064(6) Uani 1 1 d . . .
H11G H 0.5392 0.3946 0.7579 0.077 Uiso 1 1 calc R . .
H11H H 0.6000 0.3647 0.7965 0.077 Uiso 1 1 calc R . .
C12C C 0.750(2) 0.4033(6) 0.7795(13) 0.079(9) Uani 1 1 d . . .
H12G H 0.7445 0.4124 0.7304 0.095 Uiso 1 1 calc R . .
H12H H 0.7593 0.3789 0.7770 0.095 Uiso 1 1 calc R . .
C13C C 0.8348(19) 0.4199(6) 0.8235(13) 0.060(7) Uani 1 1 d . . .
C14C C 0.8438(19) 0.4565(6) 0.8295(14) 0.057(6) Uani 1 1 d . . .
C15C C 0.9160(18) 0.4713(6) 0.8686(16) 0.065(8) Uani 1 1 d . . .
C16C C 0.9870(19) 0.4539(7) 0.9075(17) 0.083(9) Uani 1 1 d . . .
H16E H 1.0337 0.4651 0.9379 0.100 Uiso 1 1 calc R . .
C17C C 0.988(2) 0.4170(7) 0.9001(15) 0.079(8) Uani 1 1 d U . .
C18C C 0.9102(17) 0.4016(6) 0.8568(13) 0.063(6) Uani 1 1 d U . .
H18E H 0.9107 0.3781 0.8508 0.076 Uiso 1 1 calc R . .
C19C C 1.0686(2) 0.3971(4) 0.9424(8) 0.072(7) Uani 1 1 d U . .
C20C C 1.1317(19) 0.3813(7) 0.8847(12) 0.138(13) Uani 1 1 d U . .
H20G H 1.1823 0.3672 0.9079 0.208 Uiso 1 1 calc R . .
H20H H 1.0901 0.3677 0.8522 0.208 Uiso 1 1 calc R . .
H20I H 1.1623 0.3989 0.8577 0.208 Uiso 1 1 calc R . .
C21C C 1.1346(17) 0.4186(6) 0.9951(12) 0.118(12) Uani 1 1 d U . .
H21G H 1.1836 0.4043 1.0195 0.177 Uiso 1 1 calc R . .
H21H H 1.0943 0.4290 1.0304 0.177 Uiso 1 1 calc R . .
H21I H 1.1672 0.4359 0.9684 0.177 Uiso 1 1 calc R . .
C22C C 1.0193(17) 0.3688(5) 0.9848(12) 0.094(10) Uani 1 1 d . . .
H22G H 0.9635 0.3600 0.9562 0.140 Uiso 1 1 calc R . .
H22H H 0.9970 0.3778 1.0296 0.140 Uiso 1 1 calc R . .
H22I H 1.0665 0.3510 0.9952 0.140 Uiso 1 1 calc R . .
C23C C 0.9113(15) 0.5103(5) 0.8787(12) 0.056(6) Uani 1 1 d U . .
H23E H 0.9731 0.5189 0.9011 0.067 Uiso 1 1 calc R . .
H23F H 0.8980 0.5216 0.8324 0.067 Uiso 1 1 calc R . .
C24C C 0.7990(17) 0.5486(6) 0.9337(14) 0.073(8) Uani 1 1 d . . .
H24E H 0.7693 0.5572 0.8882 0.087 Uiso 1 1 calc R . .
H24F H 0.8546 0.5631 0.9489 0.087 Uiso 1 1 calc R . .
C25C C 0.7235(16) 0.5479(7) 0.9912(13) 0.067(8) Uani 1 1 d . . .
C26C C 0.6269(18) 0.5370(6) 0.9679(14) 0.061(7) Uani 1 1 d . . .
C27C C 0.5563(13) 0.5307(4) 1.0211(11) 0.036(4) Uani 1 1 d U . .
C28C C 0.5866(15) 0.5350(6) 1.0959(13) 0.052(6) Uani 1 1 d . . .
H28C H 0.5428 0.5291 1.1312 0.063 Uiso 1 1 calc R . .
C29C C 0.6828(15) 0.5480(5) 1.1181(11) 0.044(5) Uani 1 1 d . . .
C30C C 0.7507(18) 0.5530(5) 1.0629(12) 0.052(6) Uani 1 1 d . . .
H30C H 0.8153 0.5599 1.0757 0.062 Uiso 1 1 calc R . .
C31C C 0.7123(19) 0.5526(6) 1.1992(14) 0.065(7) Uani 1 1 d . . .
C32C C 0.8015(17) 0.5268(6) 1.2191(14) 0.070(7) Uani 1 1 d . . .
H32G H 0.8195 0.5283 1.2702 0.105 Uiso 1 1 calc R . .
H32H H 0.8578 0.5326 1.1917 0.105 Uiso 1 1 calc R . .
H32I H 0.7806 0.5041 1.2073 0.105 Uiso 1 1 calc R . .
C33C C 0.6364(17) 0.5465(6) 1.2505(13) 0.063(7) Uani 1 1 d . . .
H33G H 0.5814 0.5615 1.2403 0.095 Uiso 1 1 calc R . .
H33H H 0.6141 0.5233 1.2462 0.095 Uiso 1 1 calc R . .
H33I H 0.6636 0.5504 1.2991 0.095 Uiso 1 1 calc R . .
C34C C 0.7559(19) 0.5884(6) 1.2121(16) 0.084(9) Uani 1 1 d . . .
H34G H 0.7030 0.6042 1.2190 0.127 Uiso 1 1 calc R . .
H34H H 0.7917 0.5952 1.1707 0.127 Uiso 1 1 calc R . .
H34I H 0.8004 0.5882 1.2547 0.127 Uiso 1 1 calc R . .
C35C C 0.4580(15) 0.5144(5) 0.9991(13) 0.058(7) Uani 1 1 d . . .
H35E H 0.4133 0.5162 1.0385 0.070 Uiso 1 1 calc R . .
H35F H 0.4278 0.5261 0.9570 0.070 Uiso 1 1 calc R . .
C36C C 0.3876(17) 0.4608(6) 0.9644(15) 0.073(8) Uani 1 1 d . . .
H36E H 0.3498 0.4711 0.9238 0.088 Uiso 1 1 calc R . .
H36F H 0.3458 0.4597 1.0056 0.088 Uiso 1 1 calc R . .
U4 U 0.90238(7) 0.28672(2) 1.59222(6) 0.0539(3) Uani 1 1 d . . .
O1D O 0.8394(14) 0.3272(4) 1.6582(10) 0.080(6) Uani 1 1 d . . .
O2D O 0.9927(11) 0.3564(4) 1.5717(8) 0.060(4) Uani 1 1 d . . .
O3D O 1.0629(11) 0.2870(4) 1.5626(8) 0.062(4) Uani 1 1 d . . .
O4D O 0.9447(11) 0.2472(4) 1.4494(9) 0.059(4) Uani 1 1 d . . .
O5D O 0.8125(13) 0.2407(4) 1.5690(8) 0.072(5) Uani 1 1 d . . .
O6D O 0.6540(13) 0.3010(5) 1.5750(10) 0.091(6) Uani 1 1 d U . .
O7D O 0.9511(11) 0.2667(4) 1.6747(8) 0.064(4) Uani 1 1 d . . .
O8D O 0.8510(9) 0.3078(3) 1.5114(7) 0.046(4) Uani 1 1 d . . .
C1D C 0.6893(19) 0.3546(5) 1.6220(13) 0.055(6) Uani 1 1 d . . .
C2D C 0.792(2) 0.3541(6) 1.6345(12) 0.055(6) Uani 1 1 d . . .
C3D C 0.8530(16) 0.3833(5) 1.6128(11) 0.044(6) Uani 1 1 d . . .
C4D C 0.8048(19) 0.4122(6) 1.5834(13) 0.068(8) Uani 1 1 d . . .
H4D1 H 0.8426 0.4304 1.5679 0.081 Uiso 1 1 calc R . .
C5D C 0.7019(18) 0.4143(6) 1.5770(13) 0.065(7) Uani 1 1 d . . .
C6D C 0.6430(17) 0.3838(6) 1.5918(12) 0.055(6) Uani 1 1 d . . .
H6D1 H 0.5747 0.3838 1.5811 0.066 Uiso 1 1 calc R . .
C7D C 0.6480(16) 0.4463(6) 1.5471(16) 0.072(9) Uani 1 1 d . . .
C8D C 0.677(2) 0.4525(8) 1.4700(15) 0.100(10) Uani 1 1 d . . .
H8D1 H 0.7476 0.4558 1.4696 0.150 Uiso 1 1 calc R . .
H8D2 H 0.6436 0.4725 1.4510 0.150 Uiso 1 1 calc R . .
H8D3 H 0.6581 0.4333 1.4403 0.150 Uiso 1 1 calc R . .
C9D C 0.5366(18) 0.4472(9) 1.556(2) 0.139(16) Uani 1 1 d . . .
H9D1 H 0.5088 0.4252 1.5452 0.209 Uiso 1 1 calc R . .
H9D2 H 0.5067 0.4636 1.5227 0.209 Uiso 1 1 calc R . .
H9D3 H 0.5237 0.4535 1.6048 0.209 Uiso 1 1 calc R . .
C10D C 0.693(2) 0.4767(7) 1.5991(17) 0.100(10) Uani 1 1 d U . .
H10L H 0.7620 0.4721 1.6119 0.150 Uiso 1 1 calc R . .
H10M H 0.6568 0.4779 1.6425 0.150 Uiso 1 1 calc R . .
H10N H 0.6875 0.4979 1.5735 0.150 Uiso 1 1 calc R . .
C11D C 0.9645(16) 0.3804(6) 1.6225(13) 0.060(6) Uani 1 1 d . . .
H11I H 0.9957 0.4021 1.6139 0.072 Uiso 1 1 calc R . .
H11J H 0.9839 0.3729 1.6715 0.072 Uiso 1 1 calc R . .
C12D C 1.098(2) 0.3554(7) 1.5593(14) 0.085(9) Uani 1 1 d . . .
H12I H 1.1340 0.3461 1.6018 0.102 Uiso 1 1 calc R . .
H12J H 1.1220 0.3783 1.5516 0.102 Uiso 1 1 calc R . .
C13D C 1.1168(14) 0.3338(5) 1.4937(10) 0.038(5) Uani 1 1 d . . .
C14D C 1.0918(14) 0.3001(5) 1.5014(13) 0.051(6) Uani 1 1 d . . .
C15D C 1.0881(16) 0.2791(5) 1.4380(11) 0.046(5) Uani 1 1 d U . .
C16D C 1.1315(14) 0.2912(5) 1.3734(10) 0.046(5) Uani 1 1 d . . .
H16F H 1.1364 0.2774 1.3327 0.055 Uiso 1 1 calc R . .
C17D C 1.1676(16) 0.3262(5) 1.3744(11) 0.051(6) Uani 1 1 d . . .
C18D C 1.1536(16) 0.3475(6) 1.4356(13) 0.059(7) Uani 1 1 d . . .
H18F H 1.1700 0.3704 1.4346 0.071 Uiso 1 1 calc R . .
C19D C 1.2116(17) 0.3383(7) 1.3005(15) 0.073(7) Uani 1 1 d DU . .
C20D C 1.217(3) 0.3785(10) 1.298(2) 0.175(17) Uani 1 1 d U . .
H20J H 1.1503 0.3875 1.2930 0.263 Uiso 1 1 calc R . .
H20K H 1.2530 0.3854 1.2569 0.263 Uiso 1 1 calc R . .
H20L H 1.2492 0.3868 1.3419 0.263 Uiso 1 1 calc R . .
C21D C 1.141(3) 0.3286(9) 1.236(2) 0.146(15) Uani 1 1 d U . .
H21J H 1.0958 0.3471 1.2247 0.219 Uiso 1 1 calc R . .
H21K H 1.1039 0.3087 1.2473 0.219 Uiso 1 1 calc R . .
H21L H 1.1788 0.3241 1.1939 0.219 Uiso 1 1 calc R . .
C22D C 1.308(2) 0.3201(10) 1.282(2) 0.164(16) Uani 1 1 d DU . .
H22J H 1.3357 0.3307 1.2410 0.246 Uiso 1 1 calc R . .
H22K H 1.2943 0.2967 1.2715 0.246 Uiso 1 1 calc R . .
H22L H 1.3553 0.3215 1.3234 0.246 Uiso 1 1 calc R . .
C23D C 1.0482(14) 0.2449(5) 1.4428(11) 0.042(5) Uani 1 1 d . . .
H23G H 1.0623 0.2321 1.3996 0.050 Uiso 1 1 calc R . .
H23H H 1.0788 0.2333 1.4848 0.050 Uiso 1 1 calc R . .
C24D C 0.8832(19) 0.2162(6) 1.4402(14) 0.076(7) Uani 1 1 d U . .
H24G H 0.8944 0.2059 1.3934 0.091 Uiso 1 1 calc R . .
H24H H 0.9028 0.1999 1.4779 0.091 Uiso 1 1 calc R . .
C25D C 0.7788(17) 0.2241(5) 1.4443(16) 0.059(7) Uani 1 1 d . . .
C26D C 0.7477(15) 0.2386(6) 1.5092(13) 0.049(6) Uani 1 1 d . . .
C27D C 0.652(2) 0.2480(6) 1.5136(13) 0.062(7) Uani 1 1 d . . .
C28D C 0.5827(15) 0.2434(5) 1.4527(13) 0.053(6) Uani 1 1 d . . .
H28D H 0.5166 0.2499 1.4554 0.063 Uiso 1 1 calc R . .
C29D C 0.6151(14) 0.2296(6) 1.3916(13) 0.052(6) Uani 1 1 d . . .
C30D C 0.7127(18) 0.2192(5) 1.3857(14) 0.058(7) Uani 1 1 d . . .
H30D H 0.7330 0.2092 1.3431 0.069 Uiso 1 1 calc R . .
C31D C 0.5414(15) 0.2220(6) 1.3217(15) 0.063(7) Uani 1 1 d . . .
C32D C 0.5715(18) 0.2451(7) 1.2581(13) 0.074(8) Uani 1 1 d U . .
H32J H 0.6385 0.2399 1.2465 0.111 Uiso 1 1 calc R . .
H32K H 0.5672 0.2685 1.2723 0.111 Uiso 1 1 calc R . .
H32L H 0.5275 0.2410 1.2163 0.111 Uiso 1 1 calc R . .
C33D C 0.5424(18) 0.1851(5) 1.2985(13) 0.068(7) Uani 1 1 d . . .
H33J H 0.4991 0.1821 1.2558 0.101 Uiso 1 1 calc R . .
H33K H 0.5198 0.1711 1.3370 0.101 Uiso 1 1 calc R . .
H33L H 0.6088 0.1786 1.2879 0.101 Uiso 1 1 calc R . .
C34D C 0.4303(17) 0.2321(7) 1.3361(15) 0.080(8) Uani 1 1 d . . .
H34J H 0.3945 0.2365 1.2906 0.120 Uiso 1 1 calc R . .
H34K H 0.4300 0.2521 1.3659 0.120 Uiso 1 1 calc R . .
H34L H 0.3990 0.2137 1.3606 0.120 Uiso 1 1 calc R . .
C35D C 0.6199(17) 0.2664(6) 1.5841(13) 0.065(7) Uani 1 1 d U . .
H35G H 0.5483 0.2657 1.5875 0.078 Uiso 1 1 calc R . .
H35H H 0.6513 0.2562 1.6274 0.078 Uiso 1 1 calc R . .
C36D C 0.638(2) 0.3225(6) 1.6344(13) 0.070(7) Uani 1 1 d . . .
H36G H 0.6633 0.3121 1.6794 0.083 Uiso 1 1 calc R . .
H36H H 0.5670 0.3265 1.6380 0.083 Uiso 1 1 calc R . .
N3 N 0.7290(10) 0.4251(4) 1.0696(9) 0.040(4) Uani 1 1 d DU . .
N4 N 0.7988(11) 0.3446(5) 1.3634(10) 0.048(5) Uani 1 1 d . . .
O7 O 0.618(2) 0.4209(7) 1.1976(15) 0.149(9) Uani 1 1 d U . .
O8 O 0.6356(14) 0.3853(5) 1.3307(11) 0.098(6) Uani 1 1 d U . .
O9 O 0.8824(18) 0.4377(7) 1.1698(15) 0.141(9) Uani 1 1 d U . .
O10 O 0.9166(14) 0.3975(5) 1.3044(11) 0.093(6) Uani 1 1 d U . .
O11 O 0.7736(17) 0.3605(6) 1.0913(13) 0.125(8) Uani 1 1 d U . .
O12 O 0.8224(17) 0.3206(6) 1.2258(13) 0.121(7) Uani 1 1 d U . .
C19 C 0.640(2) 0.4506(7) 1.0794(14) 0.170(16) Uani 1 1 d DU . .
H19A H 0.6654 0.4736 1.0817 0.205 Uiso 1 1 calc R . .
H19B H 0.5938 0.4490 1.0370 0.205 Uiso 1 1 calc R . .
C20 C 0.5849(19) 0.4440(7) 1.1448(12) 0.074(8) Uani 1 1 d D . .
H20M H 0.5780 0.4657 1.1690 0.089 Uiso 1 1 calc R . .
H20N H 0.5184 0.4370 1.1282 0.089 Uiso 1 1 calc R . .
C21 C 0.566(2) 0.4239(8) 1.2652(19) 0.118(12) Uani 1 1 d DU . .
H21M H 0.6072 0.4364 1.3006 0.142 Uiso 1 1 calc R . .
H21N H 0.5052 0.4370 1.2556 0.142 Uiso 1 1 calc R . .
C22 C 0.539(3) 0.3905(9) 1.297(2) 0.150(15) Uani 1 1 d DU . .
H22M H 0.5207 0.3735 1.2606 0.180 Uiso 1 1 calc R . .
H22N H 0.4874 0.3923 1.3320 0.180 Uiso 1 1 calc R . .
C23 C 0.6198(18) 0.3563(7) 1.3768(14) 0.083(8) Uani 1 1 d DU . .
H23I H 0.6084 0.3357 1.3487 0.099 Uiso 1 1 calc R . .
H23J H 0.5650 0.3599 1.4081 0.099 Uiso 1 1 calc R . .
C24 C 0.7201(18) 0.3556(9) 1.4200(16) 0.112(11) Uani 1 1 d DU . .
H24I H 0.7190 0.3394 1.4596 0.134 Uiso 1 1 calc R . .
H24J H 0.7362 0.3779 1.4398 0.134 Uiso 1 1 calc R . .
C25 C 0.8185(17) 0.4466(9) 1.0498(17) 0.186(19) Uani 1 1 d DU . .
H25A H 0.8470 0.4362 1.0079 0.223 Uiso 1 1 calc R . .
H25B H 0.7940 0.4688 1.0347 0.223 Uiso 1 1 calc R . .
C26 C 0.8991(15) 0.4517(6) 1.1056(12) 0.057(6) Uani 1 1 d DU . .
H26A H 0.9599 0.4423 1.0881 0.069 Uiso 1 1 calc R . .
H26B H 0.9094 0.4759 1.1125 0.069 Uiso 1 1 calc R . .
C27 C 0.9718(19) 0.4304(7) 1.2078(15) 0.075(8) Uani 1 1 d U . .
H27A H 1.0224 0.4472 1.1983 0.090 Uiso 1 1 calc R . .
H27B H 0.9960 0.4080 1.1961 0.090 Uiso 1 1 calc R . .
C28 C 0.942(2) 0.4322(7) 1.2826(16) 0.089(10) Uani 1 1 d . . .
H28E H 0.8852 0.4472 1.2859 0.106 Uiso 1 1 calc R . .
H28F H 0.9963 0.4410 1.3141 0.106 Uiso 1 1 calc R . .
C29 C 0.9125(19) 0.3943(5) 1.3817(12) 0.063(7) Uani 1 1 d . . .
H29A H 0.8583 0.4075 1.3999 0.076 Uiso 1 1 calc R . .
H29B H 0.9745 0.4013 1.4066 0.076 Uiso 1 1 calc R . .
C30 C 0.895(2) 0.3573(8) 1.3894(18) 0.100(10) Uani 1 1 d U . .
H30E H 0.9456 0.3453 1.3636 0.120 Uiso 1 1 calc R . .
H30F H 0.9048 0.3514 1.4405 0.120 Uiso 1 1 calc R . .
C31 C 0.701(3) 0.4008(5) 1.0136(17) 0.083(18) Uani 1 1 d DU . .
H31A H 0.7192 0.4100 0.9673 0.099 Uiso 1 1 calc R . .
H31B H 0.6295 0.3983 1.0117 0.099 Uiso 1 1 calc R . .
C32 C 0.7450(19) 0.3677(6) 1.0221(12) 0.068(7) Uani 1 1 d D . .
H32M H 0.8022 0.3663 0.9924 0.082 Uiso 1 1 calc R . .
H32N H 0.6971 0.3508 1.0044 0.082 Uiso 1 1 calc R . .
C33 C 0.796(2) 0.3232(8) 1.1005(17) 0.101(10) Uani 1 1 d U . .
H33M H 0.8199 0.3132 1.0565 0.121 Uiso 1 1 calc R . .
H33N H 0.7391 0.3105 1.1158 0.121 Uiso 1 1 calc R . .
C34 C 0.881(2) 0.3255(8) 1.163(2) 0.115(13) Uani 1 1 d . . .
H34M H 0.9306 0.3077 1.1589 0.137 Uiso 1 1 calc R . .
H34N H 0.9138 0.3475 1.1639 0.137 Uiso 1 1 calc R . .
C35 C 0.863(2) 0.3000(7) 1.2813(15) 0.088(9) Uani 1 1 d U . .
H35I H 0.9347 0.3034 1.2865 0.105 Uiso 1 1 calc R . .
H35J H 0.8510 0.2762 1.2696 0.105 Uiso 1 1 calc R . .
C36 C 0.816(2) 0.3090(9) 1.3506(19) 0.115(12) Uani 1 1 d U . .
H36I H 0.7533 0.2971 1.3515 0.138 Uiso 1 1 calc R . .
H36J H 0.8586 0.3003 1.3908 0.138 Uiso 1 1 calc R . .
O13 O 0.8647(15) 0.5188(5) 0.6917(11) 0.103(7) Uani 1 1 d U . .
C37 C 0.801(2) 0.5489(8) 0.6877(18) 0.115(11) Uani 1 1 d U . .
H37A H 0.8051 0.5604 0.7338 0.173 Uiso 1 1 calc R . .
H37B H 0.7337 0.5422 0.6760 0.173 Uiso 1 1 calc R . .
H37C H 0.8232 0.5639 0.6507 0.173 Uiso 1 1 calc R . .
O14 O 1.199(3) 0.2667(11) 1.671(2) 0.107(13) Uani 1 1 d DU . .
C38 C 1.265(3) 0.2549(13) 1.617(2) 0.092(18) Uani 1 1 d DU . .
H38A H 1.2311 0.2553 1.5703 0.137 Uiso 1 1 calc R . .
H38B H 1.2861 0.2321 1.6289 0.137 Uiso 1 1 calc R . .
H38C H 1.3223 0.2695 1.6172 0.137 Uiso 1 1 calc R . .
O15 O 0.9384(15) 0.1180(6) 0.8037(12) 0.113(7) Uani 1 1 d U . .
O16 O 0.986(3) 0.3231(12) 1.800(3) 0.139(17) Uani 1 1 d U . .

loop_
_atom_site_aniso_label
_atom_site_aniso_U_11
_atom_site_aniso_U_22
_atom_site_aniso_U_33
_atom_site_aniso_U_23
_atom_site_aniso_U_13
_atom_site_aniso_U_12
U1 0.0376(4) 0.0479(5) 0.0406(5) 0.0025(4) -0.0021(3) -0.0025(4)
O1A 0.017(7) 0.065(9) 0.040(9) 0.002(7) -0.007(6) 0.004(6)
O2A 0.028(8) 0.062(9) 0.059(10) 0.028(8) -0.001(7) -0.008(6)
O3A 0.060(9) 0.070(10) 0.011(7) 0.008(6) 0.009(7) -0.001(8)
O4A 0.040(8) 0.072(11) 0.048(10) 0.008(8) 0.014(7) -0.003(7)
O5A 0.033(8) 0.049(8) 0.050(10) -0.004(7) 0.005(7) -0.012(6)
O6A 0.034(8) 0.038(8) 0.104(14) 0.001(8) 0.013(8) -0.009(6)
O7A 0.059(9) 0.056(9) 0.028(8) -0.012(7) -0.012(7) -0.008(7)
O8A 0.023(7) 0.049(9) 0.063(10) -0.009(7) -0.011(7) -0.013(6)
C1A 0.017(10) 0.068(15) 0.050(15) -0.011(11) 0.005(10) -0.001(9)
C2A 0.019(10) 0.051(13) 0.050(14) -0.023(10) 0.007(10) 0.001(9)
C3A 0.026(11) 0.048(13) 0.039(13) 0.014(10) 0.001(9) 0.002(9)
C4A 0.027(11) 0.056(13) 0.045(14) 0.013(11) -0.007(10) -0.016(10)
C5A 0.025(11) 0.049(13) 0.049(14) -0.003(10) 0.005(10) -0.002(9)
C6A 0.025(8) 0.045(8) 0.047(9) -0.007(7) -0.009(7) 0.000(7)
C7A 0.050(14) 0.060(15) 0.078(19) 0.010(13) 0.031(13) -0.004(12)
C8A 0.090(19) 0.048(15) 0.11(2) -0.013(14) 0.054(17) -0.013(13)
C9A 0.031(12) 0.037(12) 0.10(2) 0.001(12) -0.003(13) 0.014(10)
C10A 0.065(17) 0.09(2) 0.063(19) -0.011(15) -0.017(14) -0.023(15)
C11A 0.038(13) 0.069(15) 0.041(14) 0.017(11) -0.008(11) 0.009(11)
C12A 0.066(17) 0.058(15) 0.066(18) -0.013(12) 0.032(14) -0.021(12)
C13A 0.023(7) 0.043(8) 0.020(7) -0.005(6) -0.003(6) -0.008(6)
C14A 0.076(17) 0.043(13) 0.041(14) -0.004(10) 0.028(13) -0.018(12)
C15A 0.023(11) 0.051(13) 0.050(14) -0.020(10) 0.005(10) -0.001(9)
C16A 0.032(8) 0.056(9) 0.053(9) -0.001(7) 0.017(7) 0.005(7)
C17A 0.019(10) 0.070(14) 0.027(12) -0.008(10) 0.013(9) -0.002(9)
C18A 0.055(9) 0.051(9) 0.047(9) 0.013(7) 0.020(8) -0.005(8)
C19A 0.042(8) 0.057(9) 0.061(10) -0.005(8) 0.015(8) 0.009(7)
C20A 0.091(12) 0.101(12) 0.087(12) -0.012(9) 0.001(9) 0.002(9)
C21A 0.110(14) 0.110(14) 0.116(14) -0.008(9) -0.011(9) 0.004(9)
C22A 0.125(15) 0.120(15) 0.121(15) 0.001(10) -0.002(10) -0.007(9)
C23A 0.065(16) 0.080(17) 0.025(13) 0.004(11) 0.021(11) 0.008(13)
C24A 0.049(13) 0.030(11) 0.092(19) 0.025(12) -0.008(13) 0.009(10)
C25A 0.040(12) 0.053(12) 0.033(13) 0.013(9) 0.009(10) 0.013(10)
C26A 0.046(9) 0.039(8) 0.044(9) 0.025(7) 0.002(7) -0.009(7)
C27A 0.019(10) 0.039(11) 0.045(13) 0.014(9) 0.002(9) 0.007(8)
C28A 0.036(12) 0.065(14) 0.046(14) 0.011(11) 0.011(11) -0.001(11)
C29A 0.041(12) 0.056(14) 0.039(14) 0.004(10) -0.003(11) -0.001(10)
C30A 0.036(8) 0.064(10) 0.069(10) 0.001(8) 0.002(8) 0.009(7)
C31A 0.036(8) 0.044(8) 0.036(8) 0.015(7) -0.008(7) 0.001(7)
C32A 0.055(14) 0.058(14) 0.045(14) 0.017(11) -0.013(12) -0.001(11)
C33A 0.057(15) 0.077(17) 0.065(18) 0.014(14) -0.002(13) -0.014(13)
C34A 0.042(12) 0.081(16) 0.020(12) -0.002(10) -0.006(10) -0.020(11)
C35A 0.036(12) 0.058(14) 0.048(14) 0.017(11) 0.006(10) -0.017(10)
C36A 0.019(10) 0.044(13) 0.081(18) 0.003(11) -0.004(11) 0.007(9)
U2 0.1014(8) 0.0431(5) 0.0568(7) -0.0057(5) 0.0265(6) -0.0062(5)
O1B 0.107(14) 0.065(12) 0.104(16) -0.038(11) 0.033(12) -0.025(10)
O2B 0.041(9) 0.060(10) 0.076(12) 0.025(8) 0.005(8) -0.019(7)
O3B 0.056(9) 0.057(9) 0.027(8) 0.004(7) -0.009(7) 0.002(7)
O4B 0.079(8) 0.074(8) 0.065(8) 0.013(7) 0.019(7) 0.036(7)
O5B 0.111(9) 0.073(9) 0.097(10) -0.004(8) 0.011(8) 0.019(7)
O6B 0.18(2) 0.049(12) 0.16(2) 0.003(13) 0.032(18) 0.004(14)
O7B 0.143(16) 0.052(10) 0.073(13) -0.032(9) 0.029(12) -0.031(11)
O8B 0.099(12) 0.048(9) 0.052(11) -0.016(8) 0.021(9) 0.030(9)
C1B 0.11(2) 0.022(12) 0.10(2) -0.011(13) 0.016(19) -0.005(13)
C2B 0.073(11) 0.080(11) 0.088(12) 0.003(9) 0.006(9) -0.025(9)
C3B 0.047(15) 0.061(17) 0.10(2) -0.003(15) -0.020(15) -0.013(13)
C4B 0.058(17) 0.052(16) 0.14(3) 0.005(17) 0.045(18) -0.012(13)
C5B 0.10(2) 0.068(19) 0.15(3) 0.012(19) 0.06(2) 0.013(18)
C6B 0.103(12) 0.094(12) 0.101(13) 0.002(9) 0.017(9) -0.014(9)
C7B 0.125(14) 0.125(14) 0.117(14) 0.002(10) 0.020(10) -0.001(10)
C8B 0.130(15) 0.139(16) 0.125(15) -0.008(10) 0.021(10) -0.003(10)
C9B 0.096(12) 0.096(12) 0.098(13) -0.002(9) 0.012(9) -0.002(9)
C10B 0.08(8) 0.08(8) 0.08(8) 0.001(10) 0.003(11) 0.000(10)
C11B 0.037(8) 0.054(9) 0.047(9) 0.004(7) -0.008(7) -0.013(7)
C12B 0.033(13) 0.12(2) 0.052(17) 0.034(15) 0.002(12) -0.024(13)
C13B 0.066(16) 0.030(11) 0.053(15) 0.002(10) -0.006(12) 0.009(11)
C14B 0.082(18) 0.043(13) 0.048(15) -0.013(11) 0.029(13) 0.015(12)
C15B 0.054(16) 0.093(19) 0.037(15) -0.009(13) 0.026(12) 0.017(14)
C16B 0.033(8) 0.070(10) 0.065(10) -0.005(8) 0.013(8) 0.002(8)
C17B 0.032(13) 0.09(2) 0.056(16) -0.006(13) 0.006(12) -0.022(12)
C18B 0.017(11) 0.055(14) 0.10(2) 0.014(13) 0.015(12) 0.000(10)
C19B 0.040(13) 0.042(14) 0.12(2) -0.043(15) 0.027(15) -0.019(11)
C20B 0.036(13) 0.072(19) 0.16(3) -0.010(19) 0.011(17) -0.018(13)
C21B 0.054(10) 0.079(11) 0.091(11) -0.008(9) 0.017(8) 0.000(8)
C22B 0.079(19) 0.068(17) 0.08(2) -0.017(15) 0.024(16) -0.001(15)
C23B 0.059(15) 0.069(16) 0.062(17) 0.012(13) 0.019(13) 0.000(12)
C24B 0.109(13) 0.103(13) 0.102(13) 0.006(9) 0.018(9) 0.020(9)
C25B 0.086(11) 0.077(11) 0.084(12) -0.008(9) 0.008(9) 0.016(9)
C26B 0.085(11) 0.058(10) 0.072(11) -0.005(8) 0.007(9) 0.015(8)
C27B 0.115(13) 0.097(13) 0.099(13) -0.006(9) 0.000(9) 0.006(9)
C28B 0.068(10) 0.050(9) 0.054(10) -0.002(8) 0.005(8) 0.022(8)
C29B 0.081(11) 0.053(9) 0.064(10) -0.008(8) 0.018(9) 0.016(8)
C30B 0.115(13) 0.110(14) 0.111(14) 0.006(9) 0.015(9) 0.003(9)
C31B 0.073(10) 0.055(10) 0.067(10) -0.009(8) 0.008(8) 0.017(8)
C32B 0.129(14) 0.128(15) 0.128(15) 0.006(10) 0.006(10) 0.012(10)
C33B 0.093(12) 0.095(12) 0.094(12) 0.000(9) 0.017(9) 0.002(9)
C34B 0.153(17) 0.147(17) 0.148(17) 0.001(10) 0.006(10) -0.001(10)
C35B 0.102(12) 0.076(11) 0.096(12) 0.002(9) 0.006(9) 0.000(9)
C36B 0.144(16) 0.136(17) 0.148(17) 0.007(10) 0.009(10) -0.008(10)
N1 0.016(8) 0.050(11) 0.063(12) 0.005(9) 0.015(8) -0.001(7)
N2 0.059(12) 0.063(13) 0.042(12) 0.015(9) 0.014(10) 0.015(10)
O1 0.087(9) 0.099(9) 0.087(9) -0.027(8) -0.013(8) 0.020(8)
O2 0.061(10) 0.058(10) 0.037(9) -0.009(7) 0.007(8) 0.003(7)
O3 0.128(15) 0.033(9) 0.069(12) -0.017(8) -0.038(11) 0.021(9)
O4 0.055(9) 0.038(8) 0.052(10) 0.001(7) 0.026(8) -0.011(7)
O5 0.139(11) 0.153(12) 0.134(12) -0.008(9) 0.019(9) -0.003(9)
O6 0.118(11) 0.140(11) 0.119(11) -0.026(9) 0.005(9) -0.001(9)
C1 0.083(19) 0.12(2) 0.055(18) -0.016(15) 0.005(15) 0.040(17)
C2 0.057(10) 0.073(10) 0.050(10) -0.018(8) 0.000(8) 0.013(8)
C3 0.053(9) 0.047(9) 0.053(9) 0.008(7) -0.014(8) 0.016(7)
C4 0.13(2) 0.068(17) 0.044(16) -0.015(12) 0.034(16) 0.019(16)
C5 0.049(9) 0.049(9) 0.029(8) -0.001(7) 0.004(7) -0.011(7)
C6 0.044(12) 0.034(11) 0.031(12) -0.009(8) 0.007(10) -0.008(9)
C7 0.106(13) 0.111(13) 0.103(13) -0.002(9) 0.004(9) 0.008(9)
C8 0.12(2) 0.044(15) 0.08(2) 0.018(14) 0.007(18) -0.006(16)
C9 0.039(12) 0.058(14) 0.052(15) -0.017(11) 0.018(11) 0.001(10)
C10 0.057(15) 0.074(17) 0.045(16) 0.008(12) -0.013(13) -0.017(12)
C11 0.14(2) 0.030(12) 0.041(15) 0.005(10) 0.021(16) 0.022(14)
C12 0.085(17) 0.076(17) 0.023(13) 0.011(11) 0.019(12) 0.035(14)
C13 0.139(16) 0.135(16) 0.131(16) -0.001(10) 0.003(10) -0.001(10)
C14 0.105(13) 0.105(13) 0.115(13) -0.012(9) 0.003(9) -0.006(9)
C15 0.10(2) 0.10(2) 0.10(2) 0.004(10) 0.008(10) -0.007(10)
C16 0.09(2) 0.10(2) 0.10(2) -0.001(10) 0.014(10) -0.005(10)
C17 0.132(16) 0.138(16) 0.134(16) 0.000(10) 0.001(10) 0.005(10)
C18 0.063(17) 0.083(19) 0.060(19) -0.033(14) 0.007(15) -0.030(14)
U3 0.0977(8) 0.0559(6) 0.0543(6) 0.0059(5) 0.0231(6) 0.0294(6)
O1C 0.103(14) 0.085(13) 0.045(11) -0.015(9) -0.005(10) 0.019(11)
O2C 0.133(16) 0.073(12) 0.035(10) -0.015(8) 0.023(10) 0.014(11)
O3C 0.118(14) 0.036(9) 0.047(10) 0.008(7) 0.005(10) 0.012(9)
O4C 0.065(7) 0.054(7) 0.072(8) -0.005(6) 0.039(7) 0.012(6)
O5C 0.059(10) 0.049(9) 0.067(12) -0.006(8) 0.012(9) 0.015(7)
O6C 0.052(7) 0.053(7) 0.064(8) 0.000(6) 0.004(6) -0.004(6)
O7C 0.108(9) 0.073(8) 0.080(9) 0.011(7) 0.003(8) 0.029(7)
O8C 0.070(10) 0.045(8) 0.030(8) 0.000(6) 0.004(7) 0.023(7)
C1C 0.025(12) 0.064(16) 0.072(18) 0.000(13) -0.004(12) -0.003(10)
C2C 0.075(18) 0.053(16) 0.068(19) 0.008(13) -0.003(15) -0.020(13)
C3C 0.09(2) 0.050(16) 0.07(2) -0.019(14) -0.016(16) -0.002(14)
C4C 0.076(19) 0.069(19) 0.07(2) -0.016(15) -0.028(16) -0.022(14)
C5C 0.045(15) 0.08(2) 0.07(2) 0.012(15) -0.021(14) -0.016(14)
C6C 0.041(14) 0.076(19) 0.08(2) 0.002(15) -0.023(13) 0.008(13)
C7C 0.075(11) 0.080(11) 0.091(11) 0.001(9) 0.008(9) 0.002(9)
C8C 0.13(3) 0.16(3) 0.09(3) 0.06(2) 0.05(2) 0.01(2)
C9C 0.120(13) 0.111(13) 0.107(13) -0.002(9) 0.012(9) 0.006(9)
C10C 0.163(17) 0.151(18) 0.156(18) 0.011(10) 0.009(10) -0.002(10)
C11C 0.079(10) 0.056(9) 0.056(10) 0.002(8) -0.014(8) -0.006(8)
C12C 0.15(3) 0.059(16) 0.034(15) -0.002(12) 0.025(17) 0.015(17)
C13C 0.089(19) 0.047(14) 0.045(16) 0.010(11) 0.012(14) 0.026(13)
C14C 0.066(16) 0.041(13) 0.066(18) 0.010(12) 0.019(14) -0.005(12)
C15C 0.038(14) 0.063(17) 0.10(2) -0.001(15) 0.036(15) 0.006(13)
C16C 0.051(16) 0.072(19) 0.13(3) 0.015(17) 0.046(18) -0.002(14)
C17C 0.080(11) 0.081(11) 0.078(11) 0.005(9) 0.016(9) 0.006(9)
C18C 0.070(10) 0.054(9) 0.067(10) -0.002(8) 0.023(8) 0.017(8)
C19C 0.064(10) 0.074(10) 0.080(11) 0.000(8) 0.018(8) 0.023(8)
C20C 0.137(16) 0.142(16) 0.138(16) 0.008(10) 0.016(10) 0.005(10)
C21C 0.116(14) 0.116(14) 0.122(14) 0.012(9) 0.006(10) -0.003(9)
C22C 0.12(2) 0.09(2) 0.08(2) 0.011(17) 0.066(19) -0.006(18)
C23C 0.043(8) 0.063(9) 0.063(10) 0.006(8) 0.024(8) 0.008(7)
C24C 0.059(17) 0.09(2) 0.064(18) 0.026(15) -0.005(14) 0.029(14)
C25C 0.033(13) 0.12(2) 0.045(16) -0.007(15) 0.005(12) -0.021(13)
C26C 0.074(17) 0.049(14) 0.061(18) -0.025(12) 0.010(14) 0.011(12)
C27C 0.031(8) 0.030(7) 0.045(9) 0.003(7) -0.012(7) 0.009(6)
C28C 0.038(12) 0.061(15) 0.056(16) -0.005(12) -0.013(11) -0.007(11)
C29C 0.042(13) 0.049(13) 0.043(14) -0.007(10) 0.008(11) 0.025(10)
C30C 0.056(9) 0.048(9) 0.051(9) -0.019(7) -0.005(8) 0.007(7)
C31C 0.074(18) 0.058(16) 0.064(19) -0.017(13) 0.024(15) -0.004(13)
C32C 0.061(16) 0.068(17) 0.08(2) 0.000(13) -0.021(14) 0.031(13)
C33C 0.075(18) 0.062(16) 0.052(17) -0.002(12) -0.014(14) 0.016(13)
C34C 0.078(19) 0.062(18) 0.11(3) 0.000(16) 0.005(17) -0.026(14)
C35C 0.054(15) 0.044(13) 0.079(18) -0.015(12) 0.023(13) -0.001(11)
C36C 0.061(16) 0.057(16) 0.10(2) -0.008(15) 0.014(15) -0.021(13)
U4 0.0623(6) 0.0499(5) 0.0496(6) 0.0069(4) 0.0041(4) -0.0071(5)
O1D 0.108(15) 0.059(11) 0.077(13) -0.003(10) 0.043(11) -0.017(11)
O2D 0.044(9) 0.072(11) 0.064(12) -0.025(9) 0.003(8) -0.002(8)
O3D 0.084(11) 0.064(10) 0.040(10) 0.005(8) 0.024(9) 0.002(9)
O4D 0.048(9) 0.041(9) 0.089(13) -0.002(8) 0.008(9) -0.011(7)
O5D 0.108(14) 0.070(11) 0.039(10) 0.014(8) 0.019(10) -0.034(10)
O6D 0.103(9) 0.086(9) 0.086(9) -0.010(7) 0.034(8) -0.018(8)
O7D 0.073(11) 0.054(10) 0.066(11) 0.003(8) -0.002(9) -0.028(8)
O8D 0.043(8) 0.066(10) 0.028(8) 0.007(7) -0.009(7) 0.009(7)
C1D 0.068(17) 0.041(13) 0.057(17) -0.023(11) 0.015(13) -0.018(12)
C2D 0.083(19) 0.051(15) 0.032(14) -0.010(11) 0.003(13) -0.016(13)
C3D 0.070(16) 0.023(10) 0.041(13) -0.004(9) 0.032(12) -0.004(10)
C4D 0.083(19) 0.056(16) 0.067(18) -0.015(13) 0.037(15) -0.039(14)
C5D 0.068(17) 0.060(16) 0.072(19) -0.004(13) 0.041(14) -0.003(13)
C6D 0.060(15) 0.060(15) 0.047(15) 0.012(11) 0.026(12) -0.006(12)
C7D 0.041(14) 0.061(16) 0.12(3) 0.015(16) 0.045(16) 0.006(12)
C8D 0.10(2) 0.13(3) 0.08(2) 0.03(2) 0.014(18) 0.039(19)
C9D 0.041(17) 0.19(4) 0.18(4) 0.09(3) 0.01(2) 0.01(2)
C10D 0.103(12) 0.096(13) 0.103(13) -0.005(9) 0.021(9) 0.003(9)
C11D 0.058(16) 0.066(16) 0.054(17) -0.010(12) -0.028(13) 0.003(12)
C12D 0.14(3) 0.071(19) 0.044(18) 0.003(14) -0.026(18) -0.030(18)
C13D 0.041(12) 0.047(12) 0.028(12) -0.009(9) 0.008(10) -0.025(9)
C14D 0.037(12) 0.044(13) 0.072(18) -0.005(11) 0.011(12) 0.015(10)
C15D 0.059(9) 0.050(9) 0.031(8) 0.010(7) 0.010(7) -0.010(7)
C16D 0.052(13) 0.056(13) 0.032(12) -0.014(10) 0.020(10) -0.014(11)
C17D 0.061(14) 0.048(13) 0.047(14) 0.006(10) 0.035(12) -0.019(11)
C18D 0.063(15) 0.047(14) 0.070(18) 0.015(12) 0.018(14) -0.004(11)
C19D 0.060(10) 0.077(11) 0.084(11) 0.010(9) 0.009(9) 0.005(8)
C20D 0.184(19) 0.172(19) 0.169(19) 0.006(10) 0.012(10) 0.000(10)
C21D 0.153(17) 0.147(17) 0.139(17) 0.003(10) 0.006(10) -0.012(10)
C22D 0.163(18) 0.166(18) 0.164(18) 0.004(10) 0.026(10) 0.009(10)
C23D 0.045(13) 0.052(13) 0.028(12) 0.007(9) -0.005(10) -0.016(10)
C24D 0.092(11) 0.060(10) 0.076(11) 0.008(8) 0.002(9) -0.012(8)
C25D 0.037(13) 0.047(13) 0.10(2) 0.010(13) 0.033(15) 0.003(11)
C26D 0.030(13) 0.063(15) 0.054(17) 0.017(12) 0.008(12) -0.009(11)
C27D 0.072(18) 0.073(17) 0.041(16) 0.005(12) -0.005(14) -0.028(14)
C28D 0.038(13) 0.051(13) 0.072(18) 0.001(12) 0.033(13) -0.003(10)
C29D 0.025(12) 0.061(15) 0.071(18) 0.004(13) 0.004(12) -0.008(10)
C30D 0.074(18) 0.033(12) 0.068(18) -0.016(11) 0.022(14) -0.011(11)
C31D 0.033(13) 0.056(15) 0.10(2) -0.014(14) -0.003(14) 0.010(11)
C32D 0.073(11) 0.088(11) 0.062(11) 0.000(8) 0.009(8) -0.005(8)
C33D 0.090(19) 0.056(15) 0.059(17) -0.020(12) 0.023(14) -0.003(13)
C34D 0.060(17) 0.08(2) 0.09(2) -0.005(16) -0.038(16) -0.007(14)
C35D 0.068(10) 0.053(9) 0.073(10) -0.002(8) 0.010(8) -0.019(8)
C36D 0.085(11) 0.065(10) 0.060(10) -0.012(8) 0.013(8) -0.015(8)
N3 0.021(6) 0.047(7) 0.052(8) 0.001(7) -0.004(6) 0.003(6)
N4 0.024(9) 0.057(12) 0.060(13) -0.014(9) -0.005(9) 0.008(8)
O7 0.161(12) 0.154(12) 0.135(12) 0.012(9) 0.027(9) 0.033(9)
O8 0.081(9) 0.113(10) 0.103(10) 0.013(8) 0.013(8) 0.019(8)
O9 0.135(11) 0.149(11) 0.139(11) 0.011(7) 0.004(7) -0.014(7)
O10 0.105(9) 0.094(9) 0.079(9) 0.013(8) -0.014(8) -0.011(8)
O11 0.155(11) 0.104(10) 0.112(11) 0.008(8) -0.014(9) 0.026(9)
O12 0.131(11) 0.120(11) 0.112(11) -0.002(9) 0.009(9) 0.031(9)
C19 0.171(17) 0.173(17) 0.168(17) 0.008(7) 0.017(7) 0.008(7)
C20 0.091(19) 0.092(19) 0.042(15) 0.034(13) 0.034(14) 0.032(15)
C21 0.110(14) 0.127(14) 0.121(14) -0.004(10) 0.021(10) 0.015(9)
C22 0.143(17) 0.159(17) 0.148(17) 0.012(10) 0.007(10) 0.005(10)
C23 0.078(11) 0.084(11) 0.086(12) 0.011(9) 0.005(9) 0.000(9)
C24 0.112(13) 0.117(14) 0.107(14) 0.010(9) 0.010(9) 0.007(9)
C25 0.19(2) 0.19(2) 0.18(2) 0.012(10) 0.005(10) -0.007(10)
C26 0.038(8) 0.069(10) 0.064(10) 0.002(8) -0.009(8) -0.007(8)
C27 0.064(11) 0.075(11) 0.086(12) 0.005(9) -0.003(9) 0.012(8)
C28 0.08(2) 0.08(2) 0.09(2) 0.026(17) -0.034(18) -0.057(16)
C29 0.091(18) 0.050(14) 0.052(16) -0.015(11) 0.036(14) -0.018(13)
C30 0.099(13) 0.099(13) 0.103(13) 0.004(9) 0.003(9) -0.006(9)
C31 0.09(2) 0.075(19) 0.08(2) -0.003(10) -0.009(10) 0.003(10)
C32 0.086(19) 0.075(17) 0.042(16) -0.020(12) -0.005(14) 0.029(14)
C33 0.111(13) 0.087(12) 0.103(13) -0.003(9) -0.010(9) 0.019(9)
C34 0.08(2) 0.08(2) 0.20(4) -0.01(2) 0.05(3) 0.007(16)
C35 0.099(12) 0.082(12) 0.082(12) 0.000(9) 0.005(9) 0.017(9)
C36 0.121(14) 0.110(14) 0.114(14) -0.004(9) 0.001(10) 0.009(9)
O13 0.105(10) 0.105(10) 0.102(10) 0.004(8) 0.012(8) 0.004(8)
C37 0.118(14) 0.111(14) 0.117(14) 0.001(9) 0.013(9) 0.000(9)
O14 0.105(15) 0.109(16) 0.107(16) 0.004(10) 0.003(10) 0.002(10)
C38 0.09(2) 0.09(2) 0.09(2) 0.000(10) -0.001(10) 0.004(10)
O15 0.121(10) 0.111(10) 0.107(10) 0.002(8) 0.003(8) 0.004(8)
O16 0.143(19) 0.138(19) 0.135(19) -0.004(10) 0.000(10) 0.004(10)

loop_
_geom_bond_atom_site_label_1
_geom_bond_atom_site_label_2
_geom_bond_distance
_geom_bond_site_symmetry_2
_geom_bond_publ_flag
U1 O7A 1.782(13) . ?
U1 O8A 1.827(13) . ?
U1 O3A 2.219(13) . ?
U1 O1A 2.222(12) . ?
U1 O5A 2.225(14) . ?
U1 O2A 2.817(14) . ?
U1 O6A 3.182(15) . ?
U1 O4A 3.671(14) . ?
O1A C2A 1.34(2) . ?
O2A C11A 1.44(2) . ?
O2A C12A 1.45(2) . ?
O3A C14A 1.33(3) . ?
O4A C24A 1.43(2) . ?
O4A C23A 1.46(2) . ?
O5A C26A 1.41(2) . ?
O6A C35A 1.45(2) . ?
O6A C36A 1.46(2) . ?
C1A C2A 1.36(3) . ?
C1A C6A 1.39(3) . ?
C1A C36A 1.47(3) . ?
C2A C3A 1.49(3) . ?
C3A C4A 1.34(3) . ?
C3A C11A 1.51(3) . ?
C4A C5A 1.41(3) . ?
C5A C6A 1.35(3) . ?
C5A C7A 1.54(3) . ?
C7A C8A 1.46(3) . ?
C7A C10A 1.55(3) . ?
C7A C9A 1.57(3) . ?
C12A C13A 1.46(3) . ?
C13A C18A 1.43(3) . ?
C13A C14A 1.44(3) . ?
C14A C15A 1.43(3) . ?
C15A C16A 1.32(3) . ?
C15A C23A 1.49(3) . ?
C16A C17A 1.36(3) . ?
C17A C18A 1.36(3) . ?
C17A C19A 1.55(3) . ?
C19A C21A 1.50(3) . ?
C19A C20A 1.51(3) . ?
C19A C22A 1.51(4) . ?
C24A C25A 1.55(3) . ?
C25A C30A 1.36(3) . ?
C25A C26A 1.40(3) . ?
C26A C27A 1.38(3) . ?
C27A C28A 1.38(3) . ?
C27A C35A 1.45(2) . ?
C28A C29A 1.48(3) . ?
C29A C30A 1.37(3) . ?
C29A C31A 1.51(3) . ?
C31A C34A 1.51(3) . ?
C31A C32A 1.54(3) . ?
C31A C33A 1.54(3) . ?
U2 O7B 1.756(15) . ?
U2 O8B 1.803(15) . ?
U2 O3B 2.190(14) . ?
U2 O1B 2.197(18) . ?
U2 O5B 2.217(19) . ?
U2 O2B 2.792(15) . ?
U2 O6B 3.22(2) . ?
U2 O4B 3.530(18) . ?
O1B C2B 1.39(3) . ?
O2B C11B 1.48(2) . ?
O2B C12B 1.48(2) . ?
O3B C14B 1.31(2) . ?
O4B C23B 1.41(2) . ?
O4B C24B 1.44(3) . ?
O5B C26B 1.35(3) . ?
O6B C35B 1.45(3) . ?
O6B C36B 1.47(4) . ?
C1B C6B 1.41(4) . ?
C1B C2B 1.42(4) . ?
C1B C36B 1.58(4) . ?
C2B C3B 1.31(4) . ?
C3B C4B 1.35(3) . ?
C3B C11B 1.53(3) . ?
C4B C5B 1.36(4) . ?
C5B C6B 1.39(4) . ?
C5B C7B 1.60(2) . ?
C7B C8B 1.51(3) . ?
C7B C9B 1.52(3) . ?
C7B C10B 1.54(3) . ?
C12B C13B 1.53(3) . ?
C13B C14B 1.34(3) . ?
C13B C18B 1.39(3) . ?
C14B C15B 1.51(3) . ?
C15B C16B 1.36(3) . ?
C15B C23B 1.52(3) . ?
C16B C17B 1.48(3) . ?
C17B C18B 1.44(3) . ?
C17B C19B 1.47(3) . ?
C19B C20B 1.51(4) . ?
C19B C21B 1.51(3) . ?
C19B C22B 1.53(4) . ?
C24B C25B 1.48(4) . ?
C25B C26B 1.37(4) . ?
C25B C30B 1.35(4) . ?
C26B C27B 1.48(4) . ?
C27B C35B 1.51(4) . ?
C27B C28B 1.40(4) . ?
C28B C29B 1.33(3) . ?
C29B C31B 1.45(3) . ?
C29B C30B 1.51(4) . ?
C31B C32B 1.52(4) . ?
C31B C34B 1.54(4) . ?
C31B C33B 1.60(3) . ?
N1 C13 1.40(4) . ?
N1 C1 1.47(3) . ?
N1 C7 1.49(3) . ?
N2 C6 1.46(3) . ?
N2 C12 1.46(3) . ?
N2 C18 1.50(3) . ?
O1 C3 1.44(3) . ?
O1 C2 1.46(3) . ?
O2 C4 1.40(3) . ?
O2 C5 1.43(2) . ?
O3 C9 1.41(3) . ?
O3 C8 1.44(3) . ?
O4 C11 1.38(3) . ?
O4 C10 1.43(2) . ?
O5 C14 1.45(3) . ?
O5 C15 1.47(3) . ?
O6 C16 1.38(5) . ?
O6 C17 1.48(4) . ?
C1 C2 1.53(3) . ?
C3 C4 1.47(3) . ?
C5 C6 1.51(3) . ?
C7 C8 1.53(3) . ?
C9 C10 1.45(3) . ?
C11 C12 1.47(3) . ?
C13 C14 1.53(4) . ?
C15 C16 1.51(3) . ?
C17 C18 1.52(4) . ?
U3 O7C 1.773(17) . ?
U3 O8C 1.800(13) . ?
U3 O1C 2.173(19) . ?
U3 O5C 2.240(14) . ?
U3 O3C 2.272(17) . ?
U3 O2C 2.793(16) . ?
U3 O6C 3.357(15) . ?
U3 O4C 3.419(19) . ?
O1C C2C 1.38(3) . ?
O2C C12C 1.47(3) . ?
O2C C11C 1.49(3) . ?
O3C C14C 1.38(3) . ?
O4C C24C 1.40(3) . ?
O4C C23C 1.43(2) . ?
O5C C26C 1.35(3) . ?
O6C C35C 1.41(2) . ?
O6C C36C 1.41(2) . ?
C1C C6C 1.41(3) . ?
C1C C2C 1.42(3) . ?
C1C C36C 1.49(3) . ?
C2C C3C 1.37(3) . ?
C3C C4C 1.37(4) . ?
C3C C11C 1.46(3) . ?
C4C C5C 1.45(3) . ?
C5C C6C 1.41(3) . ?
C5C C7C 1.48(3) . ?
C7C C8C 1.50(3) . ?
C7C C9C 1.51(3) . ?
C7C C10C 1.54(3) . ?
C12C C13C 1.51(4) . ?
C13C C18C 1.36(3) . ?
C13C C14C 1.45(3) . ?
C14C C15C 1.31(3) . ?
C15C C16C 1.35(4) . ?
C15C C23C 1.55(3) . ?
C16C C17C 1.46(4) . ?
C17C C18C 1.42(4) . ?
C17C C19C 1.52(4) . ?
C19C C20C 1.53(5) . ?
C19C C22C 1.53(5) . ?
C19C C21C 1.53(5) . ?
C24C C25C 1.51(3) . ?
C25C C30C 1.37(3) . ?
C25C C26C 1.41(3) . ?
C26C C27C 1.42(3) . ?
C27C C28C 1.43(3) . ?
C27C C35C 1.51(3) . ?
C28C C29C 1.43(3) . ?
C29C C30C 1.42(3) . ?
C29C C31C 1.53(3) . ?
C31C C33C 1.45(3) . ?
C31C C34C 1.54(3) . ?
C31C C32C 1.60(3) . ?
U4 O7D 1.804(16) . ?
U4 O8D 1.809(13) . ?
U4 O1D 2.199(17) . ?
U4 O5D 2.207(16) . ?
U4 O3D 2.257(15) . ?
U4 O2D 3.031(16) . ?
U4 O4D 3.132(16) . ?
U4 O6D 3.390(19) . ?
O1D C2D 1.30(3) . ?
O2D C11D 1.40(2) . ?
O2D C12D 1.45(3) . ?
O3D C14D 1.32(2) . ?
O4D C23D 1.41(2) . ?
O4D C24D 1.48(3) . ?
O5D C26D 1.37(3) . ?
O6D C36D 1.41(3) . ?
O6D C35D 1.45(3) . ?
C1D C2D 1.39(3) . ?
C1D C6D 1.41(3) . ?
C1D C36D 1.47(3) . ?
C2D C3D 1.48(3) . ?
C3D C4D 1.40(3) . ?
C3D C11D 1.51(3) . ?
C4D C5D 1.39(3) . ?
C5D C6D 1.47(3) . ?
C5D C7D 1.54(3) . ?
C7D C9D 1.52(3) . ?
C7D C8D 1.51(3) . ?
C7D C10D 1.63(4) . ?
C12D C13D 1.51(3) . ?
C13D C18D 1.32(3) . ?
C13D C14D 1.38(3) . ?
C14D C15D 1.43(3) . ?
C15D C16D 1.43(2) . ?
C15D C23D 1.45(3) . ?
C16D C17D 1.46(3) . ?
C17D C18D 1.42(3) . ?
C17D C19D 1.59(3) . ?
C19D C21D 1.54(4) . ?
C19D C20D 1.58(4) . ?
C19D C22D 1.54(3) . ?
C24D C25D 1.45(3) . ?
C25D C30D 1.37(3) . ?
C25D C26D 1.41(3) . ?
C26D C27D 1.35(3) . ?
C27D C28D 1.43(3) . ?
C27D C35D 1.57(3) . ?
C28D C29D 1.34(3) . ?
C29D C30D 1.39(3) . ?
C29D C31D 1.61(3) . ?
C31D C33D 1.51(3) . ?
C31D C32D 1.55(3) . ?
C31D C34D 1.58(3) . ?
N3 C31 1.44(3) . ?
N3 C25 1.53(3) . ?
N3 C19 1.58(3) . ?
N4 C30 1.45(3) . ?
N4 C36 1.44(4) . ?
N4 C24 1.58(3) . ?
O7 C20 1.39(3) . ?
O7 C21 1.47(4) . ?
O8 C23 1.44(3) . ?
O8 C22 1.43(4) . ?
O9 C26 1.33(3) . ?
O9 C27 1.39(3) . ?
O10 C29 1.43(3) . ?
O10 C28 1.47(3) . ?
O11 C32 1.34(3) . ?
O11 C33 1.51(3) . ?
O12 C35 1.39(3) . ?
O12 C34 1.45(3) . ?
C19 C20 1.47(4) . ?
C21 C22 1.49(3) . ?
C23 C24 1.53(4) . ?
C25 C26 1.47(3) . ?
C27 C28 1.46(4) . ?
C29 C30 1.48(4) . ?
C31 C32 1.44(3) . ?
C33 C34 1.58(4) . ?
C35 C36 1.50(4) . ?
O13 C37 1.46(3) . ?
O14 C38 1.44(3) . ?
